data_4112307
loop_
_publ_author_name
'Bin Zhao'
'Peng Cheng'
'Xiaoyan Chen'
'Cai Cheng'
'Wei Shi'
'Daizheng Liao'
'Shiping Yan'
'Zonghui Jiang'

_publ_section_title
;
 Design and Synthesis of 3d-4f Metal-Based Zeolite-type Materials with a
 3D Nanotubular Structure Encapsulated "Water" Pipe
;
_journal_name_full 'Journal of the American Chemical Society'
_journal_page_first 3012
_journal_page_last 3013
_journal_paper_doi 10.1021/ja038784e
_journal_volume 126
_journal_year 2004
_chemical_formula_sum 'C21 H33 Mn1.5 N3 O24 Yb'
_chemical_formula_weight 966.95
_chemical_name_systematic
; 
 ? 
;
_space_group_IT_number 2
_symmetry_cell_setting triclinic
_symmetry_space_group_name_Hall '-P 1'
_symmetry_space_group_name_H-M 'P -1'
_atom_sites_solution_hydrogens geom
_atom_sites_solution_primary direct
_atom_sites_solution_secondary difmap
_audit_creation_method SHELXL-97
_cell_angle_alpha 104.048(6)
_cell_angle_beta 90.555(5)
_cell_angle_gamma 107.490(5)
_cell_formula_units_Z 2
_cell_length_a 9.304(4)
_cell_length_b 12.170(4)
_cell_length_c 16.243(6)
_cell_measurement_temperature 293(2)
_cell_volume 1694.9(11)
_computing_cell_refinement 'Bruker SMART'
_computing_data_collection 'Bruker SMART'
_computing_data_reduction 'Bruker SHELXTL'
_computing_molecular_graphics 'Bruker SHELXTL'
_computing_publication_material 'Bruker SHELXTL'
_computing_structure_refinement 'SHELXL-97 (Sheldrick, 1997)'
_computing_structure_solution 'SHELXS-97 (Sheldrick, 1990)'
_diffrn_ambient_temperature 293(2)
_diffrn_measured_fraction_theta_full 0.914
_diffrn_measured_fraction_theta_max 0.914
_diffrn_measurement_device_type 'CCD area detector'
_diffrn_measurement_method 'phi and omega scans'
_diffrn_radiation_monochromator graphite
_diffrn_radiation_source 'fine-focus sealed tube'
_diffrn_radiation_type MoK\a
_diffrn_radiation_wavelength 0.71073
_diffrn_reflns_av_R_equivalents 0.0215
_diffrn_reflns_av_sigmaI/netI 0.0450
_diffrn_reflns_limit_h_max 10
_diffrn_reflns_limit_h_min -11
_diffrn_reflns_limit_k_max 13
_diffrn_reflns_limit_k_min -13
_diffrn_reflns_limit_l_max 6
_diffrn_reflns_limit_l_min -19
_diffrn_reflns_number 5931
_diffrn_reflns_theta_full 25.03
_diffrn_reflns_theta_max 25.03
_diffrn_reflns_theta_min 2.45
_exptl_absorpt_coefficient_mu 3.390
_exptl_absorpt_correction_T_max 0.7280
_exptl_absorpt_correction_T_min 0.5504
_exptl_absorpt_correction_type multi-scan
_exptl_absorpt_process_details SADABS
_exptl_crystal_density_diffrn 1.895
_exptl_crystal_F_000 959
_exptl_crystal_size_max 0.20
_exptl_crystal_size_mid 0.15
_exptl_crystal_size_min 0.10
_refine_diff_density_max 1.124
_refine_diff_density_min -1.529
_refine_diff_density_rms 0.132
_refine_ls_extinction_method none
_refine_ls_goodness_of_fit_ref 1.131
_refine_ls_hydrogen_treatment mixed
_refine_ls_matrix_type full
_refine_ls_number_parameters 466
_refine_ls_number_reflns 5476
_refine_ls_number_restraints 0
_refine_ls_restrained_S_all 1.131
_refine_ls_R_factor_all 0.0444
_refine_ls_R_factor_gt 0.0359
_refine_ls_shift/su_max 0.021
_refine_ls_shift/su_mean 0.002
_refine_ls_structure_factor_coef Fsqd
_refine_ls_weighting_details 'calc w=1/[\s^2^(Fo^2^)+(0.0450P)^2^+0.0000P] where P=(Fo^2^+2Fc^2^)/3'
_refine_ls_weighting_scheme calc
_refine_ls_wR_factor_gt 0.0840
_refine_ls_wR_factor_ref 0.0866
_reflns_number_gt 4755
_reflns_number_total 5476
_reflns_threshold_expression >2sigma(I)
_cod_data_source_file ja038784esi20030929_104338.cif
_cod_data_source_block 020501c
_cod_original_formula_sum 'C21 H33 Mn1.50 N3 O24 Yb'
_cod_database_code 4112307

loop_
_symmetry_equiv_pos_as_xyz
'x, y, z'
'-x, -y, -z'

loop_
_atom_site_label
_atom_site_type_symbol
_atom_site_fract_x
_atom_site_fract_y
_atom_site_fract_z
_atom_site_U_iso_or_equiv
_atom_site_adp_type
_atom_site_occupancy
_atom_site_symmetry_multiplicity
_atom_site_calc_flag
_atom_site_refinement_flags
Yb1 Yb 0.93895(3) 0.81803(2) 0.220620(15) 0.01910(9) Uani 1 1 d .
Mn1 Mn 0.34422(10) 0.55686(9) 0.27556(6) 0.0284(2) Uani 1 1 d .
Mn2 Mn 1.5000 1.0000 0.0000 0.0258(3) Uani 1 2 d S
O1 O 1.1235(4) 0.8313(4) 0.1226(3) 0.0289(10) Uani 1 1 d .
O2 O 1.2734(5) 0.9284(4) 0.0390(3) 0.0398(12) Uani 1 1 d .
O3 O 0.8092(4) 0.9529(4) 0.2830(3) 0.0298(10) Uani 1 1 d .
O4 O 0.7695(6) 1.1300(4) 0.3066(3) 0.0456(12) Uani 1 1 d .
O5 O 1.1544(4) 0.9508(4) 0.3104(2) 0.0288(10) Uani 1 1 d .
O6 O 1.2967(5) 1.0198(5) 0.4347(3) 0.0439(12) Uani 1 1 d .
O7 O 0.7118(4) 0.6923(4) 0.2554(2) 0.0283(10) Uani 1 1 d .
O8 O 0.5656(4) 0.6115(4) 0.3478(3) 0.0332(10) Uani 1 1 d .
O9 O 1.0729(4) 0.6865(4) 0.2461(3) 0.0286(10) Uani 1 1 d .
O10 O 1.1246(4) 0.5135(4) 0.2082(3) 0.0359(11) Uani 1 1 d .
O11 O 0.7545(4) 0.7918(4) 0.1066(3) 0.0256(9) Uani 1 1 d .
O12 O 0.6156(4) 0.6823(4) -0.0157(2) 0.0287(10) Uani 1 1 d .
O13 O 0.3002(6) 0.7066(5) 0.3675(3) 0.0485(13) Uani 1 1 d .
O14 O 0.2522(6) 0.4373(5) 0.3565(4) 0.0692(17) Uani 1 1 d .
O15 O 0.4127(7) 0.4193(6) 0.1882(3) 0.078(2) Uani 1 1 d .
O16 O 0.4358(5) 0.6788(4) 0.1937(3) 0.0424(12) Uani 1 1 d .
O17 O 1.4788(5) 0.8225(4) -0.0780(3) 0.0443(12) Uani 1 1 d .
O18 O 1.4069(5) 1.0458(4) -0.1065(3) 0.0370(11) Uani 1 1 d .
N1 N 1.0037(5) 1.0015(4) 0.1744(3) 0.0234(11) Uani 1 1 d .
N2 N 0.9340(5) 0.8136(4) 0.3711(3) 0.0236(11) Uani 1 1 d .
N3 N 0.8708(5) 0.6234(4) 0.1168(3) 0.0214(10) Uani 1 1 d .
C1 C 1.1731(6) 0.9181(6) 0.0896(4) 0.0270(14) Uani 1 1 d .
C2 C 1.1013(6) 1.0169(6) 0.1150(4) 0.0270(14) Uani 1 1 d .
C3 C 1.1359(8) 1.1157(7) 0.0839(5) 0.051(2) Uani 1 1 d .
H3A H 1.2032 1.1246 0.0423 0.061 Uiso 1 1 calc R
C4 C 1.0683(9) 1.2022(7) 0.1160(6) 0.062(3) Uani 1 1 d .
H4A H 1.0908 1.2706 0.0963 0.075 Uiso 1 1 calc R
C5 C 0.9682(8) 1.1872(6) 0.1767(5) 0.049(2) Uani 1 1 d .
H5A H 0.9223 1.2449 0.1988 0.058 Uiso 1 1 calc R
C6 C 0.9371(6) 1.0845(6) 0.2043(4) 0.0284(14) Uani 1 1 d .
C7 C 0.8287(7) 1.0545(6) 0.2697(4) 0.0292(15) Uani 1 1 d .
C8 C 1.1799(6) 0.9567(5) 0.3889(4) 0.0251(13) Uani 1 1 d .
C9 C 1.0558(6) 0.8778(5) 0.4265(4) 0.0246(13) Uani 1 1 d .
C10 C 1.0616(7) 0.8676(7) 0.5095(4) 0.0414(18) Uani 1 1 d .
H10A H 1.1477 0.9103 0.5468 0.050 Uiso 1 1 calc R
C11 C 0.9388(8) 0.7936(7) 0.5359(4) 0.051(2) Uani 1 1 d .
H11A H 0.9404 0.7872 0.5918 0.061 Uiso 1 1 calc R
C12 C 0.8134(7) 0.7290(6) 0.4800(4) 0.0382(16) Uani 1 1 d .
H12A H 0.7293 0.6790 0.4975 0.046 Uiso 1 1 calc R
C13 C 0.8145(6) 0.7399(5) 0.3972(4) 0.0227(13) Uani 1 1 d .
C14 C 0.6871(6) 0.6748(5) 0.3284(4) 0.0256(13) Uani 1 1 d .
C15 C 1.0535(6) 0.5827(6) 0.1994(4) 0.0244(13) Uani 1 1 d .
C16 C 0.9317(6) 0.5401(5) 0.1262(4) 0.0239(13) Uani 1 1 d .
C17 C 0.8870(7) 0.4266(6) 0.0719(4) 0.0324(15) Uani 1 1 d .
H17A H 0.9309 0.3701 0.0798 0.039 Uiso 1 1 calc R
C18 C 0.7774(7) 0.3982(6) 0.0063(4) 0.0337(15) Uani 1 1 d .
H18A H 0.7446 0.3217 -0.0299 0.040 Uiso 1 1 calc R
C19 C 0.7163(6) 0.4836(5) -0.0055(4) 0.0271(14) Uani 1 1 d .
H19A H 0.6443 0.4670 -0.0507 0.032 Uiso 1 1 calc R
C20 C 0.7650(6) 0.5947(5) 0.0516(3) 0.0208(12) Uani 1 1 d .
C21 C 0.7055(6) 0.6972(5) 0.0464(4) 0.0228(13) Uani 1 1 d .
O19 O 0.4234(5) 0.9145(5) 0.2408(3) 0.0536(14) Uani 1 1 d .
O20 O 0.5774(5) 0.9032(5) 0.3930(3) 0.0524(13) Uani 1 1 d .
O21 O 0.6230(14) 0.2985(12) 0.2439(5) 0.186(5) Uani 1 1 d .
O22 O 0.3230(12) 0.2137(9) 0.3057(8) 0.163(4) Uani 1 1 d .
O23 O 0.5522(9) 0.1924(7) 0.4078(7) 0.138(4) Uani 1 1 d .
O24 O 0.625(2) 0.4380(10) 0.4712(8) 0.117(7) Uani 0.50 1 d P
O25 O 0.9042(16) 0.4030(19) 0.3562(10) 0.143(8) Uani 0.50 1 d P

loop_
_atom_site_aniso_label
_atom_site_aniso_U_11
_atom_site_aniso_U_22
_atom_site_aniso_U_33
_atom_site_aniso_U_23
_atom_site_aniso_U_13
_atom_site_aniso_U_12
Yb1 0.01615(13) 0.02020(17) 0.02106(14) 0.00679(10) 0.00198(9) 0.00464(10)
Mn1 0.0228(4) 0.0263(6) 0.0349(5) 0.0079(4) -0.0034(4) 0.0064(4)
Mn2 0.0261(6) 0.0281(8) 0.0312(7) 0.0144(6) 0.0113(5) 0.0147(6)
O1 0.029(2) 0.025(3) 0.038(2) 0.014(2) 0.0113(19) 0.0112(19)
O2 0.030(2) 0.050(3) 0.050(3) 0.026(3) 0.024(2) 0.017(2)
O3 0.035(2) 0.030(3) 0.030(2) 0.010(2) 0.0099(19) 0.015(2)
O4 0.060(3) 0.043(3) 0.045(3) 0.011(2) 0.014(2) 0.032(3)
O5 0.021(2) 0.033(3) 0.026(2) 0.0073(19) 0.0034(17) 0.0003(18)
O6 0.026(2) 0.056(3) 0.032(2) 0.004(2) -0.006(2) -0.007(2)
O7 0.0170(19) 0.035(3) 0.026(2) 0.012(2) -0.0001(16) -0.0045(18)
O8 0.022(2) 0.042(3) 0.030(2) 0.015(2) 0.0001(18) -0.0026(19)
O9 0.028(2) 0.024(3) 0.033(2) 0.006(2) -0.0073(18) 0.0071(19)
O10 0.028(2) 0.027(3) 0.055(3) 0.010(2) -0.013(2) 0.012(2)
O11 0.028(2) 0.017(2) 0.033(2) 0.0053(19) -0.0017(18) 0.0093(18)
O12 0.030(2) 0.029(3) 0.028(2) 0.0055(19) -0.0089(18) 0.0114(19)
O13 0.054(3) 0.048(3) 0.044(3) 0.002(2) -0.001(2) 0.026(3)
O14 0.062(4) 0.057(4) 0.091(4) 0.045(4) 0.006(3) 0.001(3)
O15 0.108(5) 0.085(5) 0.049(3) -0.022(3) -0.031(3) 0.072(4)
O16 0.030(2) 0.059(3) 0.034(2) 0.018(2) 0.000(2) 0.002(2)
O17 0.058(3) 0.026(3) 0.051(3) 0.001(2) -0.003(2) 0.024(2)
O18 0.041(2) 0.046(3) 0.037(2) 0.019(2) 0.007(2) 0.026(2)
N1 0.023(2) 0.024(3) 0.024(2) 0.006(2) 0.002(2) 0.008(2)
N2 0.020(2) 0.026(3) 0.023(2) 0.005(2) -0.001(2) 0.006(2)
N3 0.015(2) 0.023(3) 0.027(2) 0.010(2) 0.0016(19) 0.004(2)
C1 0.021(3) 0.033(4) 0.029(3) 0.012(3) 0.005(3) 0.008(3)
C2 0.017(3) 0.028(4) 0.039(3) 0.017(3) 0.006(3) 0.003(3)
C3 0.040(4) 0.055(5) 0.082(6) 0.050(5) 0.034(4) 0.027(4)
C4 0.056(5) 0.051(6) 0.115(8) 0.064(6) 0.043(5) 0.032(4)
C5 0.043(4) 0.026(5) 0.088(6) 0.023(4) 0.016(4) 0.020(3)
C6 0.020(3) 0.025(4) 0.038(4) 0.010(3) 0.002(3) 0.004(3)
C7 0.031(3) 0.034(4) 0.025(3) 0.002(3) 0.000(3) 0.018(3)
C8 0.020(3) 0.023(4) 0.029(3) 0.005(3) 0.003(2) 0.003(3)
C9 0.022(3) 0.025(4) 0.022(3) 0.002(3) 0.001(2) 0.003(3)
C10 0.032(3) 0.051(5) 0.030(4) 0.010(3) -0.010(3) -0.003(3)
C11 0.046(4) 0.074(6) 0.024(3) 0.023(4) -0.006(3) -0.003(4)
C12 0.034(3) 0.042(5) 0.034(4) 0.018(3) 0.004(3) 0.000(3)
C13 0.020(3) 0.024(4) 0.025(3) 0.011(3) 0.006(2) 0.004(2)
C14 0.020(3) 0.027(4) 0.034(3) 0.014(3) 0.008(3) 0.009(3)
C15 0.019(3) 0.026(4) 0.029(3) 0.013(3) 0.000(2) 0.005(3)
C16 0.021(3) 0.024(4) 0.031(3) 0.012(3) 0.002(2) 0.008(3)
C17 0.032(3) 0.021(4) 0.049(4) 0.011(3) 0.003(3) 0.013(3)
C18 0.033(3) 0.020(4) 0.044(4) 0.004(3) -0.001(3) 0.006(3)
C19 0.028(3) 0.020(4) 0.031(3) 0.006(3) -0.004(3) 0.003(3)
C20 0.016(3) 0.025(4) 0.022(3) 0.010(3) 0.002(2) 0.005(2)
C21 0.018(3) 0.021(4) 0.031(3) 0.012(3) 0.003(2) 0.005(2)
O19 0.035(3) 0.085(4) 0.049(3) 0.024(3) 0.007(2) 0.024(3)
O20 0.043(3) 0.055(4) 0.050(3) 0.004(3) -0.001(2) 0.009(3)
O21 0.225(12) 0.267(15) 0.061(5) 0.000(7) -0.013(7) 0.104(11)
O22 0.139(8) 0.106(8) 0.247(13) 0.058(8) 0.029(9) 0.029(6)
O23 0.121(7) 0.070(5) 0.225(11) 0.039(6) 0.100(7) 0.028(5)
O24 0.231(19) 0.020(7) 0.055(8) 0.010(6) 0.002(10) -0.027(9)
O25 0.073(10) 0.20(2) 0.087(11) -0.017(12) 0.038(9) -0.010(11)

loop_
_atom_type_symbol
_atom_type_description
_atom_type_scat_dispersion_real
_atom_type_scat_dispersion_imag
_atom_type_scat_source
C C 0.0033 0.0016 'International Tables Vol C Tables 4.2.6.8 and 6.1.1.4'
H H 0.0000 0.0000 'International Tables Vol C Tables 4.2.6.8 and 6.1.1.4'
N N 0.0061 0.0033 'International Tables Vol C Tables 4.2.6.8 and 6.1.1.4'
O O 0.0106 0.0060 'International Tables Vol C Tables 4.2.6.8 and 6.1.1.4'
Mn Mn 0.3368 0.7283 'International Tables Vol C Tables 4.2.6.8 and 6.1.1.4'
Yb Yb -0.3850 5.5486 'International Tables Vol C Tables 4.2.6.8 and 6.1.1.4'

loop_
_geom_angle_atom_site_label_1
_geom_angle_atom_site_label_2
_geom_angle_atom_site_label_3
_geom_angle
_geom_angle_site_symmetry_1
_geom_angle_site_symmetry_3
O1 Yb1 O3 131.09(14) . .
O1 Yb1 O5 79.40(14) . .
O3 Yb1 O5 86.66(15) . .
O1 Yb1 O7 144.52(15) . .
O3 Yb1 O7 76.83(15) . .
O5 Yb1 O7 129.84(13) . .
O1 Yb1 O9 76.03(14) . .
O3 Yb1 O9 145.47(14) . .
O5 Yb1 O9 77.32(14) . .
O7 Yb1 O9 90.20(14) . .
O1 Yb1 O11 88.45(14) . .
O3 Yb1 O11 77.69(14) . .
O5 Yb1 O11 146.07(14) . .
O7 Yb1 O11 75.76(13) . .
O9 Yb1 O11 130.39(14) . .
O1 Yb1 N1 66.03(14) . .
O3 Yb1 N1 65.06(15) . .
O5 Yb1 N1 73.96(15) . .
O7 Yb1 N1 134.16(14) . .
O9 Yb1 N1 135.62(14) . .
O11 Yb1 N1 72.15(14) . .
O1 Yb1 N3 73.48(14) . .
O3 Yb1 N3 135.64(14) . .
O5 Yb1 N3 137.59(14) . .
O7 Yb1 N3 71.07(14) . .
O9 Yb1 N3 64.98(14) . .
O11 Yb1 N3 65.44(14) . .
N1 Yb1 N3 120.93(15) . .
O1 Yb1 N2 135.32(14) . .
O3 Yb1 N2 74.91(15) . .
O5 Yb1 N2 65.08(14) . .
O7 Yb1 N2 64.94(14) . .
O9 Yb1 N2 70.62(15) . .
O11 Yb1 N2 136.00(14) . .
N1 Yb1 N2 123.38(16) . .
N3 Yb1 N2 115.68(16) . .
O10 Mn1 O15 95.37(19) 1_455 .
O10 Mn1 O14 91.9(2) 1_455 .
O15 Mn1 O14 91.4(3) . .
O10 Mn1 O8 176.49(17) 1_455 .
O15 Mn1 O8 87.96(19) . .
O14 Mn1 O8 89.17(19) . .
O10 Mn1 O13 90.05(18) 1_455 .
O15 Mn1 O13 174.0(2) . .
O14 Mn1 O13 91.0(2) . .
O8 Mn1 O13 86.58(18) . .
O10 Mn1 O16 87.79(16) 1_455 .
O15 Mn1 O16 89.0(2) . .
O14 Mn1 O16 179.5(2) . .
O8 Mn1 O16 91.17(16) . .
O13 Mn1 O16 88.63(19) . .
O17 Mn2 O17 180.00(15) 2_875 .
O17 Mn2 O18 91.47(17) 2_875 2_875
O17 Mn2 O18 88.53(17) . 2_875
O17 Mn2 O18 88.53(17) 2_875 .
O17 Mn2 O18 91.47(17) . .
O18 Mn2 O18 180.000(1) 2_875 .
O17 Mn2 O2 88.59(18) 2_875 2_875
O17 Mn2 O2 91.41(18) . 2_875
O18 Mn2 O2 91.32(17) 2_875 2_875
O18 Mn2 O2 88.68(16) . 2_875
O17 Mn2 O2 91.41(18) 2_875 .
O17 Mn2 O2 88.59(18) . .
O18 Mn2 O2 88.68(16) 2_875 .
O18 Mn2 O2 91.32(17) . .
O2 Mn2 O2 180.0 2_875 .
C1 O1 Yb1 124.7(3) . .
C1 O2 Mn2 155.6(4) . .
C7 O3 Yb1 125.3(4) . .
C8 O5 Yb1 125.1(4) . .
C14 O7 Yb1 125.3(4) . .
C14 O8 Mn1 125.4(4) . .
C15 O9 Yb1 124.2(3) . .
C15 O10 Mn1 128.2(4) . 1_655
C21 O11 Yb1 123.9(3) . .
C6 N1 C2 119.4(5) . .
C6 N1 Yb1 120.8(4) . .
C2 N1 Yb1 119.7(4) . .
C13 N2 C9 119.5(5) . .
C13 N2 Yb1 120.3(4) . .
C9 N2 Yb1 120.1(4) . .
C16 N3 C20 118.0(5) . .
C16 N3 Yb1 120.8(4) . .
C20 N3 Yb1 121.0(4) . .
O2 C1 O1 125.9(6) . .
O2 C1 C2 118.5(5) . .
O1 C1 C2 115.6(5) . .
N1 C2 C3 122.0(6) . .
N1 C2 C1 113.7(5) . .
C3 C2 C1 124.3(5) . .
C2 C3 C4 118.4(6) . .
C2 C3 H3A 120.8 . .
C4 C3 H3A 120.8 . .
C5 C4 C3 120.1(6) . .
C5 C4 H4A 120.0 . .
C3 C4 H4A 120.0 . .
C4 C5 C6 118.4(6) . .
C4 C5 H5A 120.8 . .
C6 C5 H5A 120.8 . .
N1 C6 C5 121.7(6) . .
N1 C6 C7 113.6(5) . .
C5 C6 C7 124.7(6) . .
O4 C7 O3 126.0(6) . .
O4 C7 C6 118.7(6) . .
O3 C7 C6 115.2(5) . .
O6 C8 O5 125.6(5) . .
O6 C8 C9 118.8(5) . .
O5 C8 C9 115.6(5) . .
N2 C9 C10 121.2(5) . .
N2 C9 C8 113.7(5) . .
C10 C9 C8 125.2(5) . .
C11 C10 C9 119.0(6) . .
C11 C10 H10A 120.5 . .
C9 C10 H10A 120.5 . .
C10 C11 C12 120.1(6) . .
C10 C11 H11A 119.9 . .
C12 C11 H11A 119.9 . .
C11 C12 C13 118.7(6) . .
C11 C12 H12A 120.7 . .
C13 C12 H12A 120.7 . .
N2 C13 C12 121.5(5) . .
N2 C13 C14 113.3(5) . .
C12 C13 C14 125.1(5) . .
O8 C14 O7 125.6(6) . .
O8 C14 C13 118.5(5) . .
O7 C14 C13 115.9(5) . .
O10 C15 O9 126.4(5) . .
O10 C15 C16 117.8(6) . .
O9 C15 C16 115.8(5) . .
N3 C16 C17 121.9(5) . .
N3 C16 C15 113.8(5) . .
C17 C16 C15 124.2(5) . .
C18 C17 C16 119.3(6) . .
C18 C17 H17A 120.4 . .
C16 C17 H17A 120.4 . .
C17 C18 C19 119.6(6) . .
C17 C18 H18A 120.2 . .
C19 C18 H18A 120.2 . .
C18 C19 C20 118.1(5) . .
C18 C19 H19A 121.0 . .
C20 C19 H19A 121.0 . .
N3 C20 C19 123.0(5) . .
N3 C20 C21 113.4(5) . .
C19 C20 C21 123.5(5) . .
O12 C21 O11 125.7(5) . .
O12 C21 C20 118.2(5) . .
O11 C21 C20 116.1(5) . .

loop_
_geom_bond_atom_site_label_1
_geom_bond_atom_site_label_2
_geom_bond_distance
_geom_bond_site_symmetry_2
Yb1 O1 2.349(4) .
Yb1 O3 2.364(4) .
Yb1 O5 2.368(4) .
Yb1 O7 2.372(4) .
Yb1 O9 2.408(4) .
Yb1 O11 2.408(4) .
Yb1 N1 2.435(5) .
Yb1 N3 2.448(5) .
Yb1 N2 2.458(5) .
Mn1 O10 2.164(4) 1_455
Mn1 O15 2.175(5) .
Mn1 O14 2.187(5) .
Mn1 O8 2.193(4) .
Mn1 O13 2.204(5) .
Mn1 O16 2.217(5) .
Mn2 O17 2.172(5) 2_875
Mn2 O17 2.172(5) .
Mn2 O18 2.187(4) 2_875
Mn2 O18 2.187(4) .
Mn2 O2 2.189(4) 2_875
Mn2 O2 2.189(4) .
O1 C1 1.266(7) .
O2 C1 1.249(7) .
O3 C7 1.265(8) .
O4 C7 1.246(7) .
O5 C8 1.276(7) .
O6 C8 1.237(7) .
O7 C14 1.266(7) .
O8 C14 1.254(7) .
O9 C15 1.263(7) .
O10 C15 1.248(7) .
O10 Mn1 2.164(4) 1_655
O11 C21 1.272(7) .
O12 C21 1.246(6) .
N1 C6 1.335(8) .
N1 C2 1.339(7) .
N2 C13 1.347(7) .
N2 C9 1.346(7) .
N3 C16 1.338(7) .
N3 C20 1.345(7) .
C1 C2 1.520(8) .
C2 C3 1.367(9) .
C3 C4 1.383(10) .
C3 H3A 0.9300 .
C4 C5 1.369(10) .
C4 H4A 0.9300 .
C5 C6 1.380(9) .
C5 H5A 0.9300 .
C6 C7 1.506(8) .
C8 C9 1.504(8) .
C9 C10 1.386(8) .
C10 C11 1.371(9) .
C10 H10A 0.9300 .
C11 C12 1.373(9) .
C11 H11A 0.9300 .
C12 C13 1.384(8) .
C12 H12A 0.9300 .
C13 C14 1.504(8) .
C15 C16 1.513(8) .
C16 C17 1.383(9) .
C17 C18 1.373(9) .
C17 H17A 0.9300 .
C18 C19 1.374(9) .
C18 H18A 0.9300 .
C19 C20 1.382(8) .
C19 H19A 0.9300 .
C20 C21 1.528(8) .

loop_
_geom_torsion_atom_site_label_1
_geom_torsion_atom_site_label_2
_geom_torsion_atom_site_label_3
_geom_torsion_atom_site_label_4
_geom_torsion
_geom_torsion_site_symmetry_1
O3 Yb1 O1 C1 -1.6(5) .
O5 Yb1 O1 C1 -77.7(4) .
O7 Yb1 O1 C1 133.0(4) .
O9 Yb1 O1 C1 -157.1(5) .
O11 Yb1 O1 C1 70.5(4) .
N1 Yb1 O1 C1 -0.6(4) .
N3 Yb1 O1 C1 135.3(5) .
N2 Yb1 O1 C1 -114.6(4) .
O17 Mn2 O2 C1 -38.3(10) 2_875
O17 Mn2 O2 C1 141.7(10) .
O18 Mn2 O2 C1 53.1(10) 2_875
O18 Mn2 O2 C1 -126.9(10) .
O2 Mn2 O2 C1 165(100) 2_875
O1 Yb1 O3 C7 -1.0(5) .
O5 Yb1 O3 C7 71.8(5) .
O7 Yb1 O3 C7 -155.9(5) .
O9 Yb1 O3 C7 133.6(4) .
O11 Yb1 O3 C7 -77.9(4) .
N1 Yb1 O3 C7 -2.0(4) .
N3 Yb1 O3 C7 -111.6(5) .
N2 Yb1 O3 C7 136.9(5) .
O1 Yb1 O5 C8 -146.8(5) .
O3 Yb1 O5 C8 80.3(4) .
O7 Yb1 O5 C8 10.5(5) .
O9 Yb1 O5 C8 -68.9(4) .
O11 Yb1 O5 C8 142.3(4) .
N1 Yb1 O5 C8 145.3(5) .
N3 Yb1 O5 C8 -96.2(5) .
N2 Yb1 O5 C8 5.4(4) .
O1 Yb1 O7 C14 132.3(4) .
O3 Yb1 O7 C14 -81.1(5) .
O5 Yb1 O7 C14 -7.0(5) .
O9 Yb1 O7 C14 66.6(5) .
O11 Yb1 O7 C14 -161.5(5) .
N1 Yb1 O7 C14 -114.9(4) .
N3 Yb1 O7 C14 130.0(5) .
N2 Yb1 O7 C14 -1.8(4) .
O10 Mn1 O8 C14 -82(3) 1_455
O15 Mn1 O8 C14 79.7(5) .
O14 Mn1 O8 C14 171.1(5) .
O13 Mn1 O8 C14 -97.8(5) .
O16 Mn1 O8 C14 -9.3(5) .
O1 Yb1 O9 C15 -77.9(4) .
O3 Yb1 O9 C15 135.7(4) .
O5 Yb1 O9 C15 -159.9(4) .
O7 Yb1 O9 C15 69.1(4) .
O11 Yb1 O9 C15 -2.2(5) .
N1 Yb1 O9 C15 -109.3(4) .
N3 Yb1 O9 C15 0.2(4) .
N2 Yb1 O9 C15 132.3(4) .
O1 Yb1 O11 C21 72.1(4) .
O3 Yb1 O11 C21 -155.1(4) .
O5 Yb1 O11 C21 140.4(4) .
O7 Yb1 O11 C21 -75.8(4) .
O9 Yb1 O11 C21 2.0(5) .
N1 Yb1 O11 C21 137.4(4) .
N3 Yb1 O11 C21 -0.4(4) .
N2 Yb1 O11 C21 -102.7(4) .
O1 Yb1 N1 C6 -179.8(5) .
O3 Yb1 N1 C6 -0.7(4) .
O5 Yb1 N1 C6 -94.5(4) .
O7 Yb1 N1 C6 36.1(5) .
O9 Yb1 N1 C6 -146.1(4) .
O11 Yb1 N1 C6 83.8(4) .
N3 Yb1 N1 C6 129.2(4) .
N2 Yb1 N1 C6 -50.1(5) .
O1 Yb1 N1 C2 3.7(4) .
O3 Yb1 N1 C2 -177.1(5) .
O5 Yb1 N1 C2 89.0(4) .
O7 Yb1 N1 C2 -140.4(4) .
O9 Yb1 N1 C2 37.4(5) .
O11 Yb1 N1 C2 -92.7(4) .
N3 Yb1 N1 C2 -47.3(5) .
N2 Yb1 N1 C2 133.4(4) .
O1 Yb1 N2 C13 -139.7(4) .
O3 Yb1 N2 C13 86.3(4) .
O5 Yb1 N2 C13 179.6(5) .
O7 Yb1 N2 C13 4.0(4) .
O9 Yb1 N2 C13 -95.7(4) .
O11 Yb1 N2 C13 32.9(5) .
N1 Yb1 N2 C13 131.8(4) .
N3 Yb1 N2 C13 -47.5(4) .
O1 Yb1 N2 C9 35.1(5) .
O3 Yb1 N2 C9 -99.0(4) .
O5 Yb1 N2 C9 -5.6(4) .
O7 Yb1 N2 C9 178.8(5) .
O9 Yb1 N2 C9 79.1(4) .
O11 Yb1 N2 C9 -152.3(4) .
N1 Yb1 N2 C9 -53.4(5) .
N3 Yb1 N2 C9 127.3(4) .
O1 Yb1 N3 C16 85.3(4) .
O3 Yb1 N3 C16 -142.1(4) .
O5 Yb1 N3 C16 32.8(5) .
O7 Yb1 N3 C16 -96.1(4) .
O9 Yb1 N3 C16 3.3(4) .
O11 Yb1 N3 C16 -178.7(4) .
N1 Yb1 N3 C16 133.1(4) .
N2 Yb1 N3 C16 -47.6(4) .
O1 Yb1 N3 C20 -98.5(4) .
O3 Yb1 N3 C20 34.1(5) .
O5 Yb1 N3 C20 -151.0(3) .
O7 Yb1 N3 C20 80.0(4) .
O9 Yb1 N3 C20 179.5(4) .
O11 Yb1 N3 C20 -2.5(4) .
N1 Yb1 N3 C20 -50.7(4) .
N2 Yb1 N3 C20 128.6(4) .
Mn2 O2 C1 O1 -105.9(11) .
Mn2 O2 C1 C2 74.5(11) .
Yb1 O1 C1 O2 178.3(5) .
Yb1 O1 C1 C2 -2.1(7) .
C6 N1 C2 C3 0.3(9) .
Yb1 N1 C2 C3 176.8(5) .
C6 N1 C2 C1 177.6(5) .
Yb1 N1 C2 C1 -5.9(6) .
O2 C1 C2 N1 -175.2(5) .
O1 C1 C2 N1 5.1(8) .
O2 C1 C2 C3 2.0(10) .
O1 C1 C2 C3 -177.6(6) .
N1 C2 C3 C4 0.6(11) .
C1 C2 C3 C4 -176.4(7) .
C2 C3 C4 C5 -0.6(13) .
C3 C4 C5 C6 -0.2(13) .
C2 N1 C6 C5 -1.2(9) .
Yb1 N1 C6 C5 -177.7(5) .
C2 N1 C6 C7 179.1(5) .
Yb1 N1 C6 C7 2.6(7) .
C4 C5 C6 N1 1.1(11) .
C4 C5 C6 C7 -179.3(7) .
Yb1 O3 C7 O4 -174.4(5) .
Yb1 O3 C7 C6 4.1(7) .
N1 C6 C7 O4 174.4(6) .
C5 C6 C7 O4 -5.2(10) .
N1 C6 C7 O3 -4.2(8) .
C5 C6 C7 O3 176.2(6) .
Yb1 O5 C8 O6 174.7(5) .
Yb1 O5 C8 C9 -4.5(7) .
C13 N2 C9 C10 1.4(9) .
Yb1 N2 C9 C10 -173.4(5) .
C13 N2 C9 C8 -179.6(5) .
Yb1 N2 C9 C8 5.6(6) .
O6 C8 C9 N2 179.7(6) .
O5 C8 C9 N2 -1.0(8) .
O6 C8 C9 C10 -1.3(10) .
O5 C8 C9 C10 178.0(6) .
N2 C9 C10 C11 -2.2(10) .
C8 C9 C10 C11 178.9(7) .
C9 C10 C11 C12 1.3(12) .
C10 C11 C12 C13 0.4(12) .
C9 N2 C13 C12 0.4(9) .
Yb1 N2 C13 C12 175.2(5) .
C9 N2 C13 C14 179.7(5) .
Yb1 N2 C13 C14 -5.5(6) .
C11 C12 C13 N2 -1.2(10) .
C11 C12 C13 C14 179.5(7) .
Mn1 O8 C14 O7 -19.3(9) .
Mn1 O8 C14 C13 158.5(4) .
Yb1 O7 C14 O8 177.6(4) .
Yb1 O7 C14 C13 -0.2(7) .
N2 C13 C14 O8 -174.2(5) .
C12 C13 C14 O8 5.1(9) .
N2 C13 C14 O7 3.8(7) .
C12 C13 C14 O7 -176.9(6) .
Mn1 O10 C15 O9 -21.0(9) 1_655
Mn1 O10 C15 C16 158.9(4) 1_655
Yb1 O9 C15 O10 176.9(4) .
Yb1 O9 C15 C16 -3.1(7) .
C20 N3 C16 C17 -1.0(8) .
Yb1 N3 C16 C17 175.3(4) .
C20 N3 C16 C15 177.9(5) .
Yb1 N3 C16 C15 -5.8(6) .
O10 C15 C16 N3 -174.2(5) .
O9 C15 C16 N3 5.7(7) .
O10 C15 C16 C17 4.6(8) .
O9 C15 C16 C17 -175.4(5) .
N3 C16 C17 C18 0.1(9) .
C15 C16 C17 C18 -178.6(5) .
C16 C17 C18 C19 1.5(9) .
C17 C18 C19 C20 -2.1(9) .
C16 N3 C20 C19 0.3(8) .
Yb1 N3 C20 C19 -176.0(4) .
C16 N3 C20 C21 -179.1(4) .
Yb1 N3 C20 C21 4.6(6) .
C18 C19 C20 N3 1.3(8) .
C18 C19 C20 C21 -179.4(5) .
Yb1 O11 C21 O12 -176.4(4) .
Yb1 O11 C21 C20 2.8(6) .
N3 C20 C21 O12 174.6(5) .
C19 C20 C21 O12 -4.8(8) .
N3 C20 C21 O11 -4.8(7) .
C19 C20 C21 O11 175.8(5) .
